data_7118982
loop_
_publ_author_name
'Tek Long Chan'
'Zuowei Xie'

_publ_section_title
;
 The synthesis, structure and reactivity of an imine-stabilized
 carboranylphosphorus(I) compound
;
_journal_name_full Chem.Commun.
_journal_page_first 7280
_journal_volume 52
_journal_year 2016
_chemical_formula_sum 'C23 H42 B10 N O4 P'
_chemical_formula_weight 535.65
_chemical_name_systematic
; 
 ? 
;
_space_group_IT_number 2
_symmetry_cell_setting triclinic
_symmetry_space_group_name_Hall '-P 1'
_symmetry_space_group_name_H-M 'P -1'
_atom_sites_solution_hydrogens geom
_atom_sites_solution_primary direct
_atom_sites_solution_secondary difmap
_audit_creation_method SHELXL-97
_audit_update_record
;
2016-03-09 deposited with the CCDC.
2016-05-10 downloaded from the CCDC.
;
_cell_angle_alpha 80.327(2)
_cell_angle_beta 73.798(2)
_cell_angle_gamma 74.727(2)
_cell_formula_units_Z 2
_cell_length_a 10.3092(3)
_cell_length_b 10.9189(4)
_cell_length_c 16.0645(6)
_cell_measurement_reflns_used 151
_cell_measurement_temperature 296(2)
_cell_measurement_theta_max 15
_cell_measurement_theta_min 15
_cell_volume 1666.41(10)
_computing_cell_refinement 'BRUKER KAPPA APEXII DUO DIFFRACTOMETER'
_computing_data_collection 'BRUKER KAPPA APEXII DUO DIFFRACTOMETER'
_computing_data_reduction 'BRUKER KAPPA APEXII DUO DIFFRACTOMETER'
_computing_molecular_graphics 'SIEMENS SHELXTL'
_computing_publication_material 'SIEMENS SHELXTL'
_computing_structure_refinement 'SHELXL-97 (Sheldrick, 2008)'
_computing_structure_solution 'SHELXS-97 (Sheldrick, 2008)'
_diffrn_ambient_temperature 296(2)
_diffrn_measured_fraction_theta_full 0.991
_diffrn_measured_fraction_theta_max 0.991
_diffrn_measurement_device_type 'BRUKER KAPPA APEXII DUO DIFFRACTOMETER'
_diffrn_measurement_method 'PHI & OMEGA SCAN'
_diffrn_radiation_monochromator graphite
_diffrn_radiation_source 'fine-focus sealed tube'
_diffrn_radiation_type MoK\a
_diffrn_radiation_wavelength 0.71073
_diffrn_reflns_av_R_equivalents 0.0258
_diffrn_reflns_av_sigmaI/netI 0.0209
_diffrn_reflns_limit_h_max 12
_diffrn_reflns_limit_h_min -12
_diffrn_reflns_limit_k_max 13
_diffrn_reflns_limit_k_min -13
_diffrn_reflns_limit_l_max 19
_diffrn_reflns_limit_l_min -18
_diffrn_reflns_number 22895
_diffrn_reflns_theta_full 25.25
_diffrn_reflns_theta_max 25.25
_diffrn_reflns_theta_min 1.33
_exptl_absorpt_coefficient_mu 0.110
_exptl_absorpt_correction_T_max 0.7456
_exptl_absorpt_correction_T_min 0.6556
_exptl_absorpt_correction_type multi-scan
_exptl_crystal_colour colourless
_exptl_crystal_density_diffrn 1.068
_exptl_crystal_density_method 'not measured'
_exptl_crystal_description block
_exptl_crystal_F_000 568
_exptl_crystal_size_max 0.50
_exptl_crystal_size_mid 0.40
_exptl_crystal_size_min 0.30
_platon_squeeze_details
;
;
_refine_diff_density_max 0.245
_refine_diff_density_min -0.283
_refine_diff_density_rms 0.064
_refine_ls_extinction_method none
_refine_ls_goodness_of_fit_ref 1.089
_refine_ls_hydrogen_treatment riding
_refine_ls_matrix_type full
_refine_ls_number_parameters 352
_refine_ls_number_reflns 5994
_refine_ls_number_restraints 0
_refine_ls_restrained_S_all 1.089
_refine_ls_R_factor_all 0.0493
_refine_ls_R_factor_gt 0.0435
_refine_ls_shift/su_max 0.001
_refine_ls_shift/su_mean 0.000
_refine_ls_structure_factor_coef Fsqd
_refine_ls_weighting_details 'calc w=1/[\s^2^(Fo^2^)+(0.0855P)^2^+0.2216P] where P=(Fo^2^+2Fc^2^)/3'
_refine_ls_weighting_scheme calc
_refine_ls_wR_factor_gt 0.1312
_refine_ls_wR_factor_ref 0.1353
_reflns_number_gt 5137
_reflns_number_total 5994
_reflns_threshold_expression >2sigma(I)
_cod_data_source_file c6cc03368g2.cif
_cod_data_source_block 4
_cod_original_sg_symbol_H-M P-1
_cod_database_code 7118982

loop_
_symmetry_equiv_pos_as_xyz
'x, y, z'
'-x, -y, -z'

loop_
_atom_site_label
_atom_site_type_symbol
_atom_site_fract_x
_atom_site_fract_y
_atom_site_fract_z
_atom_site_U_iso_or_equiv
_atom_site_adp_type
_atom_site_occupancy
_atom_site_symmetry_multiplicity
_atom_site_calc_flag
_atom_site_refinement_flags
_atom_site_disorder_assembly
_atom_site_disorder_group
N1 N 0.69244(12) 0.26487(11) 0.25969(7) 0.0335(3) Uani 1 1 d . . .
P1 P 0.47525(4) 0.23752(4) 0.37799(2) 0.03654(14) Uani 1 1 d . . .
O1 O 0.46283(12) 0.12553(10) 0.32413(7) 0.0461(3) Uani 1 1 d . . .
O2 O 0.5787(2) -0.02737(14) 0.40332(14) 0.1002(6) Uani 1 1 d . . .
O3 O 0.31860(11) 0.23773(11) 0.44624(7) 0.0457(3) Uani 1 1 d . . .
O4 O 0.36080(16) 0.34743(15) 0.53775(9) 0.0710(4) Uani 1 1 d . . .
C1 C 0.52866(14) 0.44092(13) 0.22202(9) 0.0336(3) Uani 1 1 d . . .
C2 C 0.41088(14) 0.37115(13) 0.29835(9) 0.0319(3) Uani 1 1 d . . .
C11 C 0.68185(14) 0.37677(13) 0.22160(9) 0.0331(3) Uani 1 1 d . . .
C12 C 0.79489(16) 0.45416(16) 0.18098(11) 0.0442(4) Uani 1 1 d . . .
C13 C 0.94298(17) 0.37078(19) 0.17086(13) 0.0559(5) Uani 1 1 d . . .
H13A H 0.9515 0.3218 0.2254 0.084 Uiso 1 1 calc R . .
H13B H 1.0083 0.4244 0.1537 0.084 Uiso 1 1 calc R . .
H13C H 0.9616 0.3141 0.1271 0.084 Uiso 1 1 calc R . .
C14 C 0.7874(2) 0.5187(2) 0.08884(13) 0.0622(5) Uani 1 1 d . . .
H14A H 0.6964 0.5722 0.0909 0.093 Uiso 1 1 calc R . .
H14B H 0.8059 0.4545 0.0503 0.093 Uiso 1 1 calc R . .
H14C H 0.8552 0.5697 0.0680 0.093 Uiso 1 1 calc R . .
C15 C 0.77623(19) 0.55596(18) 0.24173(14) 0.0574(5) Uani 1 1 d . . .
H15A H 0.7812 0.5152 0.2989 0.086 Uiso 1 1 calc R . .
H15B H 0.6875 0.6141 0.2449 0.086 Uiso 1 1 calc R . .
H15C H 0.8483 0.6020 0.2193 0.086 Uiso 1 1 calc R . .
C16 C 0.81377(14) 0.17303(14) 0.27443(10) 0.0381(3) Uani 1 1 d . . .
C17 C 0.86522(17) 0.07217(16) 0.22160(11) 0.0474(4) Uani 1 1 d . . .
C18 C 0.9838(2) -0.01732(18) 0.23522(15) 0.0658(5) Uani 1 1 d . . .
H18A H 1.0233 -0.0829 0.1993 0.079 Uiso 1 1 calc R . .
C19 C 1.0434(2) -0.0110(2) 0.30021(17) 0.0735(6) Uani 1 1 d . . .
H19A H 1.1241 -0.0702 0.3068 0.088 Uiso 1 1 calc R . .
C20 C 0.98419(19) 0.08221(19) 0.35525(14) 0.0617(5) Uani 1 1 d . . .
H20A H 1.0234 0.0833 0.4006 0.074 Uiso 1 1 calc R . .
C21 C 0.86689(16) 0.17548(15) 0.34517(11) 0.0447(4) Uani 1 1 d . . .
C22 C 0.7941(2) 0.06049(18) 0.15335(12) 0.0565(5) Uani 1 1 d . . .
H22A H 0.6948 0.0964 0.1755 0.068 Uiso 1 1 calc R . .
C23 C 0.8406(3) 0.1372(3) 0.06714(14) 0.0848(7) Uani 1 1 d . . .
H23A H 0.8311 0.2238 0.0770 0.127 Uiso 1 1 calc R . .
H23B H 0.7841 0.1356 0.0290 0.127 Uiso 1 1 calc R . .
H23C H 0.9359 0.1007 0.0408 0.127 Uiso 1 1 calc R . .
C24 C 0.8091(3) -0.0782(2) 0.13900(17) 0.0827(7) Uani 1 1 d . . .
H24A H 0.7802 -0.1259 0.1940 0.124 Uiso 1 1 calc R . .
H24B H 0.9042 -0.1148 0.1125 0.124 Uiso 1 1 calc R . .
H24C H 0.7521 -0.0807 0.1015 0.124 Uiso 1 1 calc R . .
C25 C 0.80228(18) 0.27079(18) 0.41193(11) 0.0512(4) Uani 1 1 d . . .
H25A H 0.7275 0.3342 0.3919 0.061 Uiso 1 1 calc R . .
C26 C 0.9057(2) 0.3419(2) 0.42316(15) 0.0709(6) Uani 1 1 d . . .
H26A H 0.9457 0.3831 0.3678 0.106 Uiso 1 1 calc R . .
H26B H 0.9779 0.2822 0.4455 0.106 Uiso 1 1 calc R . .
H26C H 0.8583 0.4048 0.4632 0.106 Uiso 1 1 calc R . .
C27 C 0.7384(2) 0.2050(2) 0.49956(13) 0.0748(6) Uani 1 1 d . . .
H27A H 0.6744 0.1603 0.4921 0.112 Uiso 1 1 calc R . .
H27B H 0.6901 0.2677 0.5396 0.112 Uiso 1 1 calc R . .
H27C H 0.8104 0.1455 0.5221 0.112 Uiso 1 1 calc R . .
C28 C 0.5150(2) 0.00152(16) 0.34952(12) 0.0542(4) Uani 1 1 d . . .
C29 C 0.4793(3) -0.08590(19) 0.30296(15) 0.0753(6) Uani 1 1 d . . .
H29A H 0.5181 -0.1726 0.3221 0.113 Uiso 1 1 calc R . .
H29B H 0.5164 -0.0695 0.2414 0.113 Uiso 1 1 calc R . .
H29C H 0.3803 -0.0723 0.3152 0.113 Uiso 1 1 calc R . .
C30 C 0.29043(18) 0.28659(17) 0.52398(11) 0.0499(4) Uani 1 1 d . . .
C31 C 0.1616(2) 0.2568(2) 0.58427(13) 0.0733(6) Uani 1 1 d . . .
H31A H 0.1446 0.2920 0.6383 0.110 Uiso 1 1 calc R . .
H31B H 0.1724 0.1660 0.5951 0.110 Uiso 1 1 calc R . .
H31C H 0.0848 0.2933 0.5584 0.110 Uiso 1 1 calc R . .
B3 B 0.42760(18) 0.51908(16) 0.31162(12) 0.0392(4) Uani 1 1 d . . .
H3 H 0.4698 0.5370 0.3631 0.047 Uiso 1 1 calc R . .
B4 B 0.4579(2) 0.60061(17) 0.20443(13) 0.0461(4) Uani 1 1 d . . .
H4 H 0.5186 0.6744 0.1860 0.055 Uiso 1 1 calc R . .
B5 B 0.46789(19) 0.49252(19) 0.13033(12) 0.0448(4) Uani 1 1 d . . .
H5 H 0.5357 0.4955 0.0640 0.054 Uiso 1 1 calc R . .
B6 B 0.44168(17) 0.34604(17) 0.19096(10) 0.0367(4) Uani 1 1 d . . .
H6 H 0.4931 0.2536 0.1651 0.044 Uiso 1 1 calc R . .
B7 B 0.26184(18) 0.48238(17) 0.33395(12) 0.0425(4) Uani 1 1 d . . .
H7 H 0.1947 0.4785 0.4005 0.051 Uiso 1 1 calc R . .
B8 B 0.2897(2) 0.62789(18) 0.27433(14) 0.0503(5) Uani 1 1 d . . .
H8 H 0.2409 0.7196 0.3018 0.060 Uiso 1 1 calc R . .
B9 B 0.3137(2) 0.6110(2) 0.16233(15) 0.0538(5) Uani 1 1 d . . .
H9 H 0.2797 0.6919 0.1164 0.065 Uiso 1 1 calc R . .
B10 B 0.30384(19) 0.45375(19) 0.15380(13) 0.0468(4) Uani 1 1 d . . .
H10 H 0.2640 0.4318 0.1026 0.056 Uiso 1 1 calc R . .
B11 B 0.27140(17) 0.37431(18) 0.26037(12) 0.0408(4) Uani 1 1 d . . .
H11 H 0.2112 0.3001 0.2791 0.049 Uiso 1 1 calc R . .
B12 B 0.1929(2) 0.53911(19) 0.24212(14) 0.0498(5) Uani 1 1 d . . .
H12 H 0.0806 0.5734 0.2482 0.060 Uiso 1 1 calc R . .

loop_
_atom_site_aniso_label
_atom_site_aniso_U_11
_atom_site_aniso_U_22
_atom_site_aniso_U_33
_atom_site_aniso_U_23
_atom_site_aniso_U_13
_atom_site_aniso_U_12
N1 0.0305(6) 0.0377(7) 0.0302(6) -0.0066(5) -0.0072(5) -0.0025(5)
P1 0.0378(2) 0.0365(2) 0.0327(2) -0.00190(15) -0.01025(16) -0.00339(16)
O1 0.0571(7) 0.0342(6) 0.0467(6) -0.0032(5) -0.0159(5) -0.0076(5)
O2 0.1372(16) 0.0476(8) 0.1291(15) 0.0094(9) -0.0829(14) -0.0019(9)
O3 0.0426(6) 0.0553(7) 0.0349(6) 0.0010(5) -0.0059(5) -0.0114(5)
O4 0.0709(9) 0.0796(10) 0.0650(9) -0.0267(7) -0.0072(7) -0.0193(8)
C1 0.0329(7) 0.0362(7) 0.0332(7) -0.0007(6) -0.0114(6) -0.0089(6)
C2 0.0293(7) 0.0341(7) 0.0308(7) -0.0039(5) -0.0071(5) -0.0044(5)
C11 0.0304(7) 0.0398(8) 0.0298(7) -0.0045(6) -0.0094(5) -0.0065(6)
C12 0.0347(8) 0.0506(9) 0.0487(9) 0.0036(7) -0.0126(7) -0.0151(7)
C13 0.0336(8) 0.0657(11) 0.0651(11) 0.0038(9) -0.0084(8) -0.0163(8)
C14 0.0517(10) 0.0776(13) 0.0557(11) 0.0209(9) -0.0131(9) -0.0295(10)
C15 0.0512(10) 0.0528(10) 0.0789(13) -0.0029(9) -0.0283(9) -0.0195(8)
C16 0.0285(7) 0.0384(8) 0.0401(8) -0.0028(6) -0.0036(6) -0.0011(6)
C17 0.0385(8) 0.0459(9) 0.0490(9) -0.0107(7) 0.0012(7) -0.0037(7)
C18 0.0499(11) 0.0462(10) 0.0860(14) -0.0200(9) -0.0017(10) 0.0072(8)
C19 0.0475(11) 0.0578(12) 0.1028(17) -0.0068(11) -0.0255(11) 0.0155(9)
C20 0.0486(10) 0.0597(11) 0.0716(13) -0.0001(9) -0.0277(9) 0.0059(9)
C21 0.0367(8) 0.0467(9) 0.0460(9) 0.0004(7) -0.0128(7) -0.0020(7)
C22 0.0532(10) 0.0592(11) 0.0533(10) -0.0243(8) 0.0003(8) -0.0089(8)
C23 0.115(2) 0.0949(17) 0.0509(12) -0.0124(11) -0.0150(12) -0.0386(16)
C24 0.0907(17) 0.0714(14) 0.0871(16) -0.0363(12) -0.0009(13) -0.0253(13)
C25 0.0450(9) 0.0644(11) 0.0440(9) -0.0098(8) -0.0207(7) 0.0012(8)
C26 0.0649(13) 0.0837(15) 0.0753(14) -0.0237(11) -0.0360(11) -0.0065(11)
C27 0.0707(14) 0.1039(17) 0.0444(10) -0.0005(10) -0.0188(10) -0.0105(12)
C28 0.0608(11) 0.0372(9) 0.0565(10) -0.0015(7) -0.0070(9) -0.0075(8)
C29 0.0970(17) 0.0496(11) 0.0787(14) -0.0139(10) -0.0088(12) -0.0251(11)
C30 0.0471(9) 0.0541(10) 0.0379(8) -0.0004(7) -0.0054(7) -0.0017(8)
C31 0.0578(12) 0.1056(17) 0.0445(10) -0.0019(11) 0.0016(9) -0.0168(11)
B3 0.0383(9) 0.0337(8) 0.0455(9) -0.0076(7) -0.0142(7) -0.0016(7)
B4 0.0455(10) 0.0369(9) 0.0582(11) 0.0075(8) -0.0244(9) -0.0086(8)
B5 0.0428(10) 0.0562(11) 0.0379(9) 0.0085(8) -0.0185(8) -0.0149(8)
B6 0.0360(9) 0.0459(9) 0.0322(8) -0.0038(7) -0.0123(7) -0.0126(7)
B7 0.0332(9) 0.0419(9) 0.0472(10) -0.0073(7) -0.0093(7) 0.0013(7)
B8 0.0443(10) 0.0373(9) 0.0678(13) -0.0035(8) -0.0232(9) 0.0021(8)
B9 0.0488(11) 0.0498(11) 0.0644(13) 0.0142(9) -0.0307(10) -0.0088(9)
B10 0.0402(10) 0.0595(11) 0.0458(10) 0.0041(8) -0.0224(8) -0.0137(8)
B11 0.0311(8) 0.0479(10) 0.0449(9) -0.0035(8) -0.0130(7) -0.0084(7)
B12 0.0365(9) 0.0512(11) 0.0612(12) 0.0012(9) -0.0222(9) -0.0029(8)

loop_
_atom_type_symbol
_atom_type_description
_atom_type_scat_dispersion_real
_atom_type_scat_dispersion_imag
_atom_type_scat_source
C C 0.0033 0.0016 'International Tables Vol C Tables 4.2.6.8 and 6.1.1.4'
H H 0.0000 0.0000 'International Tables Vol C Tables 4.2.6.8 and 6.1.1.4'
B B 0.0013 0.0007 'International Tables Vol C Tables 4.2.6.8 and 6.1.1.4'
N N 0.0061 0.0033 'International Tables Vol C Tables 4.2.6.8 and 6.1.1.4'
P P 0.1023 0.0942 'International Tables Vol C Tables 4.2.6.8 and 6.1.1.4'
O O 0.0106 0.0060 'International Tables Vol C Tables 4.2.6.8 and 6.1.1.4'

loop_
_geom_angle_atom_site_label_1
_geom_angle_atom_site_label_2
_geom_angle_atom_site_label_3
_geom_angle
_geom_angle_site_symmetry_1
_geom_angle_site_symmetry_3
C11 N1 C16 129.25(12) . .
O1 P1 O3 92.04(6) . .
O1 P1 C2 93.13(6) . .
O3 P1 C2 95.57(6) . .
C28 O1 P1 118.46(11) . .
C30 O3 P1 117.49(11) . .
C11 C1 C2 114.32(11) . .
C11 C1 B5 124.45(12) . .
C2 C1 B5 108.80(10) . .
C11 C1 B4 127.21(12) . .
C2 C1 B4 109.20(11) . .
B5 C1 B4 62.56(10) . .
C11 C1 B3 117.57(11) . .
C2 C1 B3 60.22(9) . .
B5 C1 B3 113.49(12) . .
B4 C1 B3 62.47(10) . .
C11 C1 B6 114.30(11) . .
C2 C1 B6 59.87(8) . .
B5 C1 B6 61.67(9) . .
B4 C1 B6 112.64(11) . .
B3 C1 B6 111.85(11) . .
B11 C2 C1 111.21(11) . .
B11 C2 B7 62.60(10) . .
C1 C2 B7 110.48(11) . .
B11 C2 B6 62.56(9) . .
C1 C2 B6 61.22(8) . .
B7 C2 B6 113.72(11) . .
B11 C2 B3 114.41(11) . .
C1 C2 B3 60.66(9) . .
B7 C2 B3 62.60(10) . .
B6 C2 B3 113.37(11) . .
B11 C2 P1 121.96(10) . .
C1 C2 P1 118.66(9) . .
B7 C2 P1 119.39(10) . .
B6 C2 P1 119.79(10) . .
B3 C2 P1 114.75(9) . .
N1 C11 C1 110.80(12) . .
N1 C11 C12 129.85(13) . .
C1 C11 C12 119.29(12) . .
C13 C12 C15 107.86(14) . .
C13 C12 C14 105.58(15) . .
C15 C12 C14 109.86(15) . .
C13 C12 C11 112.73(13) . .
C15 C12 C11 108.19(13) . .
C14 C12 C11 112.51(13) . .
C21 C16 C17 121.78(14) . .
C21 C16 N1 121.07(13) . .
C17 C16 N1 116.66(13) . .
C18 C17 C16 117.03(17) . .
C18 C17 C22 121.55(16) . .
C16 C17 C22 121.42(15) . .
C19 C18 C17 121.59(18) . .
C20 C19 C18 119.98(17) . .
C19 C20 C21 121.67(19) . .
C20 C21 C16 117.42(16) . .
C20 C21 C25 118.56(15) . .
C16 C21 C25 124.00(14) . .
C23 C22 C17 112.91(17) . .
C23 C22 C24 110.21(18) . .
C17 C22 C24 112.92(18) . .
C21 C25 C27 110.41(17) . .
C21 C25 C26 112.88(15) . .
C27 C25 C26 109.84(16) . .
O2 C28 O1 121.64(18) . .
O2 C28 C29 126.85(18) . .
O1 C28 C29 111.51(17) . .
O4 C30 O3 122.22(16) . .
O4 C30 C31 126.47(18) . .
O3 C30 C31 111.28(17) . .
C2 B3 C1 59.12(8) . .
C2 B3 B8 104.46(12) . .
C1 B3 B8 104.97(12) . .
C2 B3 B7 58.34(9) . .
C1 B3 B7 105.89(12) . .
B8 B3 B7 59.38(10) . .
C2 B3 B4 105.05(12) . .
C1 B3 B4 58.27(10) . .
B8 B3 B4 59.46(11) . .
B7 B3 B4 106.80(12) . .
C1 B4 B8 106.08(12) . .
C1 B4 B9 105.70(13) . .
B8 B4 B9 60.56(12) . .
C1 B4 B5 58.71(9) . .
B8 B4 B5 108.47(13) . .
B9 B4 B5 60.04(11) . .
C1 B4 B3 59.25(9) . .
B8 B4 B3 59.89(10) . .
B9 B4 B3 108.14(13) . .
B5 B4 B3 107.77(12) . .
C1 B5 B6 60.05(9) . .
C1 B5 B9 105.47(13) . .
B6 B5 B9 107.74(13) . .
C1 B5 B10 106.34(12) . .
B6 B5 B10 59.71(10) . .
B9 B5 B10 60.06(11) . .
C1 B5 B4 58.74(9) . .
B6 B5 B4 108.25(12) . .
B9 B5 B4 59.72(11) . .
B10 B5 B4 107.98(14) . .
C2 B6 C1 58.90(8) . .
C2 B6 B10 104.78(12) . .
C1 B6 B10 105.38(12) . .
C2 B6 B5 105.35(12) . .
C1 B6 B5 58.28(9) . .
B10 B6 B5 60.24(10) . .
C2 B6 B11 58.22(9) . .
C1 B6 B11 105.91(12) . .
B10 B6 B11 59.92(10) . .
B5 B6 B11 108.03(13) . .
C2 B7 B8 105.48(13) . .
C2 B7 B12 105.40(13) . .
B8 B7 B12 60.69(11) . .
C2 B7 B11 58.49(9) . .
B8 B7 B11 108.87(14) . .
B12 B7 B11 60.43(11) . .
C2 B7 B3 59.05(9) . .
B8 B7 B3 59.98(10) . .
B12 B7 B3 108.60(13) . .
B11 B7 B3 108.12(12) . .
B7 B8 B4 108.75(13) . .
B7 B8 B3 60.64(10) . .
B4 B8 B3 60.66(10) . .
B7 B8 B12 59.75(11) . .
B4 B8 B12 107.70(14) . .
B3 B8 B12 108.38(13) . .
B7 B8 B9 107.24(14) . .
B4 B8 B9 59.86(11) . .
B3 B8 B9 108.19(13) . .
B12 B8 B9 59.21(12) . .
B12 B9 B4 108.42(14) . .
B12 B9 B5 108.53(14) . .
B4 B9 B5 60.23(11) . .
B12 B9 B10 60.45(11) . .
B4 B9 B10 108.32(13) . .
B5 B9 B10 59.98(11) . .
B12 B9 B8 60.39(12) . .
B4 B9 B8 59.59(11) . .
B5 B9 B8 107.85(13) . .
B10 B9 B8 108.37(14) . .
B6 B10 B11 60.38(10) . .
B6 B10 B5 60.05(10) . .
B11 B10 B5 108.23(12) . .
B6 B10 B9 107.94(12) . .
B11 B10 B9 107.66(14) . .
B5 B10 B9 59.96(11) . .
B6 B10 B12 108.30(13) . .
B11 B10 B12 60.20(11) . .
B5 B10 B12 107.61(14) . .
B9 B10 B12 59.31(12) . .
C2 B11 B10 105.39(12) . .
C2 B11 B7 58.90(9) . .
B10 B11 B7 107.85(13) . .
C2 B11 B6 59.22(8) . .
B10 B11 B6 59.70(10) . .
B7 B11 B6 108.02(12) . .
C2 B11 B12 105.03(12) . .
B10 B11 B12 60.20(11) . .
B7 B11 B12 59.55(10) . .
B6 B11 B12 107.78(13) . .
B9 B12 B7 108.04(13) . .
B9 B12 B11 107.92(14) . .
B7 B12 B11 60.02(10) . .
B9 B12 B10 60.24(12) . .
B7 B12 B10 107.75(13) . .
B11 B12 B10 59.60(11) . .
B9 B12 B8 60.41(12) . .
B7 B12 B8 59.56(11) . .
B11 B12 B8 107.66(12) . .
B10 B12 B8 108.22(14) . .

loop_
_geom_bond_atom_site_label_1
_geom_bond_atom_site_label_2
_geom_bond_distance
_geom_bond_site_symmetry_2
N1 C11 1.2629(18) .
N1 C16 1.4321(18) .
P1 O1 1.6614(11) .
P1 O3 1.6795(11) .
P1 C2 1.8821(14) .
O1 C28 1.357(2) .
O2 C28 1.180(3) .
O3 C30 1.367(2) .
O4 C30 1.187(2) .
C1 C11 1.5484(19) .
C1 C2 1.7033(19) .
C1 B5 1.712(2) .
C1 B4 1.712(2) .
C1 B3 1.730(2) .
C1 B6 1.743(2) .
C2 B11 1.702(2) .
C2 B7 1.710(2) .
C2 B6 1.720(2) .
C2 B3 1.723(2) .
C11 C12 1.551(2) .
C12 C13 1.538(2) .
C12 C15 1.540(2) .
C12 C14 1.542(2) .
C16 C21 1.399(2) .
C16 C17 1.403(2) .
C17 C18 1.394(3) .
C17 C22 1.517(3) .
C18 C19 1.370(3) .
C19 C20 1.365(3) .
C20 C21 1.389(2) .
C21 C25 1.513(2) .
C22 C23 1.517(3) .
C22 C24 1.531(3) .
C25 C27 1.524(3) .
C25 C26 1.537(3) .
C28 C29 1.478(3) .
C30 C31 1.487(3) .
B3 B8 1.771(2) .
B3 B7 1.783(3) .
B3 B4 1.785(3) .
B4 B8 1.764(3) .
B4 B9 1.769(3) .
B4 B5 1.778(3) .
B5 B6 1.771(2) .
B5 B9 1.774(3) .
B5 B10 1.775(2) .
B6 B10 1.765(2) .
B6 B11 1.777(2) .
B7 B8 1.761(3) .
B7 B12 1.764(3) .
B7 B11 1.773(2) .
B8 B12 1.781(3) .
B8 B9 1.781(3) .
B9 B12 1.759(3) .
B9 B10 1.776(3) .
B10 B11 1.769(3) .
B10 B12 1.780(3) .
B11 B12 1.780(3) .

loop_
_platon_squeeze_void_nr
_platon_squeeze_void_average_x
_platon_squeeze_void_average_y
_platon_squeeze_void_average_z
_platon_squeeze_void_volume
_platon_squeeze_void_count_electrons
1 0.049 0.662 0.089 11.6 -0.1
2 0.500 0.000 0.000 213.3 36.4
3 0.951 0.338 0.911 11.6 -0.1
